data_7055499
loop_
_publ_author_name
'Mitrofanov, Alexander Yu.'
'Rousselin, Yoann'
'Guilard, Roger'
'Brand\`es, St\'ephane'
'Bessmertnykh-Lemeune, Alla G.'
'Uvarova, Marina A.'
'Nefedov, Sergey E.'

_publ_section_title
;
 Copper(ii) complexes with phosphorylated 1,10-phenanthrolines: from
 molecules to infinite supramolecular arrays
;
_journal_issue 7
_journal_name_full 'New J. Chem.'
_journal_page_first 5896
_journal_paper_doi 10.1039/C5NJ03572D
_journal_volume 40
_journal_year 2016
_chemical_formula_moiety 'C32 H36 Cu N5 O10 P2, N O3'
_chemical_formula_sum 'C32 H36 Cu N6 O13 P2'
_chemical_formula_weight 838.15
_space_group_crystal_system monoclinic
_space_group_IT_number 14
_space_group_name_Hall '-P 2ybc'
_space_group_name_H-M_alt 'P 1 21/c 1'
_symmetry_space_group_name_Hall '-P 2ybc'
_symmetry_space_group_name_H-M 'P 1 21/c 1'
_atom_sites_solution_hydrogens mixed
_atom_sites_solution_primary iterative
_audit_creation_date 2014-06-24
_audit_creation_method
;
Olex2 1.2
(compiled 2014.06.23 svn.r2948 for OlexSys, GUI svn.r4855)
;
_audit_update_record
;
2014-06-24 deposited with the CCDC.
2016-04-26 downloaded from the CCDC.
;
_cell_angle_alpha 90
_cell_angle_beta 92.779(2)
_cell_angle_gamma 90
_cell_formula_units_Z 4
_cell_length_a 18.6371(6)
_cell_length_b 7.9394(2)
_cell_length_c 23.7780(8)
_cell_measurement_temperature 115
_cell_volume 3514.23(19)
_computing_cell_refinement 'SAINT v8.34A (Bruker, 2013)'
_computing_data_collection 'APEX2 (Bruker, 2014)'
_computing_data_reduction 'SAINT v8.34A (Bruker, 2013)'
_computing_molecular_graphics 'Olex2 (Dolomanov et al., 2009)'
_computing_publication_material 'Olex2 (Dolomanov et al., 2009)'
_computing_structure_refinement 'ShelXL (Sheldrick, 2008)'
_computing_structure_solution 'olex2.solve (Bourhis et al., 2013)'
_diffrn_ambient_temperature 115
_diffrn_detector 'CCD Plate'
_diffrn_detector_area_resol_mean '512 x 512'
_diffrn_detector_type APEX2
_diffrn_measured_fraction_theta_full 0.999
_diffrn_measured_fraction_theta_max 0.999
_diffrn_measurement_device '\k-geometry diffractometer'
_diffrn_measurement_device_type 'Nonius Kappa Apex II'
_diffrn_measurement_method '\f and \w scans'
_diffrn_radiation_collimation '0.6 mm'
_diffrn_radiation_monochromator graphite
_diffrn_radiation_probe x-ray
_diffrn_radiation_type MoK\a
_diffrn_radiation_wavelength 0.71073
_diffrn_reflns_av_R_equivalents 0.0815
_diffrn_reflns_av_unetI/netI 0.0297
_diffrn_reflns_Laue_measured_fraction_full 0.999
_diffrn_reflns_Laue_measured_fraction_max 0.999
_diffrn_reflns_limit_h_max 24
_diffrn_reflns_limit_h_min -24
_diffrn_reflns_limit_k_max 10
_diffrn_reflns_limit_k_min -10
_diffrn_reflns_limit_l_max 30
_diffrn_reflns_limit_l_min -30
_diffrn_reflns_number 152871
_diffrn_reflns_point_group_measured_fraction_full 0.999
_diffrn_reflns_point_group_measured_fraction_max 0.999
_diffrn_reflns_theta_full 25.242
_diffrn_reflns_theta_max 27.603
_diffrn_reflns_theta_min 2.705
_diffrn_source 'X-ray tube'
_diffrn_source_target Mo
_diffrn_source_type 'Siemens KFF Mo 2K-180'
_exptl_absorpt_coefficient_mu 0.789
_exptl_absorpt_correction_T_max 0.93
_exptl_absorpt_correction_T_min 0.79
_exptl_absorpt_correction_type multi-scan
_exptl_absorpt_process_details 'SADABS V2012/1 (Bruker AXS Inc.)'
_exptl_crystal_colour 'clear light blue'
_exptl_crystal_colour_lustre clear
_exptl_crystal_colour_modifier light
_exptl_crystal_colour_primary blue
_exptl_crystal_density_diffrn 1.584
_exptl_crystal_description prism
_exptl_crystal_F_000 1732
_exptl_crystal_recrystallization_method 'Re-crystallisation from solvent: diethyl ether / DCM'
_exptl_crystal_size_max 0.12
_exptl_crystal_size_mid 0.1
_exptl_crystal_size_min 0.1
_refine_diff_density_max 0.879
_refine_diff_density_min -0.503
_refine_diff_density_rms 0.081
_refine_ls_extinction_method none
_refine_ls_goodness_of_fit_ref 1.079
_refine_ls_hydrogen_treatment constr
_refine_ls_matrix_type full
_refine_ls_number_constraints 6
_refine_ls_number_parameters 490
_refine_ls_number_reflns 8162
_refine_ls_number_restraints 3
_refine_ls_restrained_S_all 1.080
_refine_ls_R_factor_all 0.0567
_refine_ls_R_factor_gt 0.0403
_refine_ls_shift/su_max 0.002
_refine_ls_shift/su_mean 0.000
_refine_ls_structure_factor_coef Fsqd
_refine_ls_weighting_details 'w=1/[\s^2^(Fo^2^)+(0.0421P)^2^+5.8343P] where P=(Fo^2^+2Fc^2^)/3'
_refine_ls_weighting_scheme calc
_refine_ls_wR_factor_gt 0.0966
_refine_ls_wR_factor_ref 0.1055
_reflns_Friedel_coverage 0.000
_reflns_number_gt 6676
_reflns_number_total 8162
_reflns_threshold_expression 'I > 2\s(I)'
_cod_data_source_file c5nj03572d2.cif
_cod_data_source_block 12am0511
_cod_depositor_comments 'Adding full bibliography for 7055499--7055503.cif.'
_cod_database_code 7055499
_shelxl_version_number 2014-3
_shelx_space_group_comment
;
The symmetry employed for this shelxl refinement is uniquely defined
by the following loop, which should always be used as a source of
symmetry information in preference to the above space-group names.
They are only intended as comments.
;
_shelx_estimated_absorpt_t_max 0.925
_shelx_estimated_absorpt_t_min 0.911
_olex2_refinement_description
;
1. Fixed Uiso
 At 1.2 times of:
  All C(H) groups, All C(H,H) groups, All C(H,H,H,H) groups
 At 1.5 times of:
  All C(H,H,H) groups, All O(H,H) groups
2. Rigid bond restraints
 P2, O6A, O6B
 with sigma for 1-2 distances of 0.002 and sigma for 1-3 distances of 0.002
3. Uiso/Uaniso restraints and constraints
Uanis(O6A) = Uanis(O6B) = Uanis(C25B) = Uanis(C25A) = Uanis(C26A) = Uanis(C26B)
4. Same fragment restrains
{O6A, C25A, C26A}
as
{O6B, C25B, C26B}
5. Others
 Fixed Sof: O6A(0.83583) C25A(0.83583) H25A(0.83583) H25B(0.83583)
 C26A(0.83583) H26A(0.83583) H26B(0.83583) H26C(0.83583) C28A(0.5) H28A(0.5)
 H28B(0.5) H28C(0.5) O6B(0.16417) C25B(0.16417) H25C(0.16417) H25D(0.16417)
 C26B(0.16417) H26D(0.16417) H26E(0.16417) H26F(0.16417) C28B(0.5) H28D(0.5)
 H28E(0.5) H28F(0.5) H27A(0.5) H27B(0.5) H27C(0.5) H27D(0.5)
6.a Rotating group:
 O13(H13A,H13B)
6.b Secondary CH2 refined with riding coordinates:
 C25A(H25A,H25B), C25B(H25C,H25D), C27(H27A,H27B), C27(H27C,H27D), C29(H29A,
 H29B), C31(H31A,H31B)
6.c Aromatic/amide H refined with riding coordinates:
 C1(H1), C2(H2), C3(H3), C5(H5), C6(H6), C8(H8), C10(H10), C13(H13), C14(H14),
 C15(H15), C17(H17), C18(H18), C20(H20), C22(H22)
6.d Idealised Me refined as rotating group:
 C26A(H26A,H26B,H26C), C28A(H28A,H28B,H28C), C26B(H26D,H26E,H26F), C28B(H28D,
 H28E,H28F), C30(H30A,H30B,H30C), C32(H32A,H32B,H32C)
;
_olex2_exptl_crystal_mounting_method 'The crystal was mounted on a mylar loop oil'
_olex2_submission_special_instructions 'No special instructions were received'

loop_
_space_group_symop_operation_xyz
'x, y, z'
'-x, y+1/2, -z+1/2'
'-x, -y, -z'
'x, -y-1/2, z-1/2'

loop_
_atom_site_label
_atom_site_type_symbol
_atom_site_fract_x
_atom_site_fract_y
_atom_site_fract_z
_atom_site_U_iso_or_equiv
_atom_site_adp_type
_atom_site_occupancy
_atom_site_site_symmetry_order
_atom_site_calc_flag
_atom_site_refinement_flags_posn
_atom_site_refinement_flags_adp
_atom_site_refinement_flags_occupancy
_atom_site_disorder_assembly
_atom_site_disorder_group
C1 C 0.49408(13) 0.5636(3) 0.61994(11) 0.0185(5) Uani 1 1 d . . . . .
H1 H 0.5019 0.5127 0.6559 0.022 Uiso 1 1 calc R . . . .
C2 C 0.42574(13) 0.5488(3) 0.59198(11) 0.0206(5) Uani 1 1 d . . . . .
H2 H 0.3881 0.4908 0.6093 0.025 Uiso 1 1 calc R . . . .
C3 C 0.41423(12) 0.6184(3) 0.53990(11) 0.0184(5) Uani 1 1 d . . . . .
H3 H 0.3685 0.6090 0.5207 0.022 Uiso 1 1 calc R . . . .
C4 C 0.47063(12) 0.7045(3) 0.51475(10) 0.0148(4) Uani 1 1 d . . . . .
C5 C 0.46449(13) 0.7781(3) 0.45971(10) 0.0175(5) Uani 1 1 d . . . . .
H5 H 0.4202 0.7713 0.4383 0.021 Uiso 1 1 calc R . . . .
C6 C 0.52115(13) 0.8573(3) 0.43789(10) 0.0173(5) Uani 1 1 d . . . . .
H6 H 0.5162 0.9027 0.4009 0.021 Uiso 1 1 calc R . . . .
C7 C 0.58863(12) 0.8744(3) 0.46938(10) 0.0133(4) Uani 1 1 d . . . . .
C8 C 0.64817(12) 0.9591(3) 0.44921(10) 0.0147(4) Uani 1 1 d . . . . .
H8 H 0.6457 1.0077 0.4127 0.018 Uiso 1 1 calc R . . . .
C9 C 0.71036(12) 0.9712(3) 0.48289(10) 0.0130(4) Uani 1 1 d . . . . .
C10 C 0.71242(12) 0.8985(3) 0.53719(9) 0.0129(4) Uani 1 1 d . . . . .
H10 H 0.7550 0.9093 0.5605 0.016 Uiso 1 1 calc R . . . .
C11 C 0.59584(11) 0.8040(3) 0.52342(9) 0.0112(4) Uani 1 1 d . . . . .
C12 C 0.53656(12) 0.7158(3) 0.54609(9) 0.0121(4) Uani 1 1 d . . . . .
C13 C 0.55826(13) 0.9676(3) 0.70046(10) 0.0172(5) Uani 1 1 d . . . . .
H13 H 0.5155 0.9255 0.6822 0.021 Uiso 1 1 calc R . . . .
C14 C 0.55295(13) 1.1045(3) 0.73715(11) 0.0199(5) Uani 1 1 d . . . . .
H14 H 0.5077 1.1555 0.7427 0.024 Uiso 1 1 calc R . . . .
C15 C 0.61389(14) 1.1640(3) 0.76495(10) 0.0195(5) Uani 1 1 d . . . . .
H15 H 0.6113 1.2567 0.7900 0.023 Uiso 1 1 calc R . . . .
C16 C 0.68041(13) 1.0864(3) 0.75601(10) 0.0170(5) Uani 1 1 d . . . . .
C17 C 0.74665(14) 1.1390(3) 0.78391(11) 0.0216(5) Uani 1 1 d . . . . .
H17 H 0.7466 1.2292 0.8101 0.026 Uiso 1 1 calc R . . . .
C18 C 0.80919(14) 1.0612(3) 0.77327(11) 0.0220(5) Uani 1 1 d . . . . .
H18 H 0.8524 1.0970 0.7924 0.026 Uiso 1 1 calc R . . . .
C19 C 0.81116(13) 0.9257(3) 0.73349(10) 0.0171(5) Uani 1 1 d . . . . .
C20 C 0.87490(13) 0.8412(3) 0.72106(10) 0.0186(5) Uani 1 1 d . . . . .
H20 H 0.9192 0.8724 0.7397 0.022 Uiso 1 1 calc R . . . .
C21 C 0.87306(12) 0.7131(3) 0.68180(10) 0.0168(5) Uani 1 1 d . . . . .
C22 C 0.80661(12) 0.6700(3) 0.65488(10) 0.0157(5) Uani 1 1 d . . . . .
H22 H 0.8054 0.5822 0.6277 0.019 Uiso 1 1 calc R . . . .
C23 C 0.74710(12) 0.8726(3) 0.70494(9) 0.0143(4) Uani 1 1 d . . . . .
C24 C 0.68050(12) 0.9532(3) 0.71731(9) 0.0141(4) Uani 1 1 d . . . . .
O6A O 0.93112(14) 0.4397(3) 0.63447(10) 0.0261(4) Uani 0.8358 1 d . U P A 1
C25A C 0.92211(19) 0.2834(4) 0.66583(14) 0.0261(4) Uani 0.8358 1 d . . P A 1
H25A H 0.8715 0.2700 0.6760 0.031 Uiso 0.8358 1 calc R . P A 1
H25B H 0.9532 0.2837 0.7008 0.031 Uiso 0.8358 1 calc R . P A 1
C26A C 0.9435(2) 0.1422(4) 0.62729(16) 0.0261(4) Uani 0.8358 1 d . . P A 1
H26A H 0.9111 0.1411 0.5935 0.039 Uiso 0.8358 1 calc GR . P A 1
H26B H 0.9401 0.0343 0.6470 0.039 Uiso 0.8358 1 calc GR . P A 1
H26C H 0.9930 0.1598 0.6164 0.039 Uiso 0.8358 1 calc GR . P A 1
C28A C 0.9863(4) 0.7237(11) 0.5101(3) 0.0327(18) Uiso 0.5 1 d . . P B 1
H28A H 0.9561 0.7349 0.4754 0.049 Uiso 0.5 1 calc GR . P B 1
H28B H 1.0124 0.6166 0.5096 0.049 Uiso 0.5 1 calc GR . P B 1
H28C H 1.0207 0.8170 0.5128 0.049 Uiso 0.5 1 calc GR . P B 1
O6B O 0.9207(8) 0.4247(16) 0.6537(6) 0.0261(4) Uani 0.1642 1 d . U P A 2
C25B C 0.9705(9) 0.2817(18) 0.6523(7) 0.0261(4) Uani 0.1642 1 d . . P A 2
H25C H 0.9824 0.2364 0.6904 0.031 Uiso 0.1642 1 calc R . P A 2
H25D H 1.0153 0.3114 0.6339 0.031 Uiso 0.1642 1 calc R . P A 2
C26B C 0.9226(10) 0.156(2) 0.6156(8) 0.0261(4) Uani 0.1642 1 d . . P A 2
H26D H 0.8888 0.2200 0.5909 0.039 Uiso 0.1642 1 calc GR . P A 2
H26E H 0.8957 0.0831 0.6403 0.039 Uiso 0.1642 1 calc GR . P A 2
H26F H 0.9533 0.0868 0.5926 0.039 Uiso 0.1642 1 calc GR . P A 2
C28B C 0.9877(4) 0.7742(10) 0.5153(3) 0.0279(16) Uiso 0.5 1 d . . P B 2
H28D H 1.0206 0.6807 0.5087 0.042 Uiso 0.5 1 calc GR . P B 2
H28E H 1.0156 0.8742 0.5268 0.042 Uiso 0.5 1 calc GR . P B 2
H28F H 0.9591 0.7987 0.4806 0.042 Uiso 0.5 1 calc GR . P B 2
C27 C 0.93972(14) 0.7278(4) 0.56004(12) 0.0282(6) Uani 1 1 d . . . . .
H27A H 0.9139 0.8366 0.5609 0.034 Uiso 0.5 1 calc R . P B 1
H27B H 0.9036 0.6364 0.5567 0.034 Uiso 0.5 1 calc R . P B 1
H27C H 0.9035 0.8172 0.5647 0.034 Uiso 0.5 1 calc R . P B 2
H27D H 0.9143 0.6215 0.5502 0.034 Uiso 0.5 1 calc R . P B 2
C29 C 0.81965(15) 1.3948(3) 0.45987(14) 0.0302(6) Uani 1 1 d . . . . .
H29A H 0.8501 1.3794 0.4273 0.036 Uiso 1 1 calc R . . . .
H29B H 0.8507 1.3887 0.4948 0.036 Uiso 1 1 calc R . . . .
C30 C 0.78270(16) 1.5605(3) 0.45614(14) 0.0319(7) Uani 1 1 d . . . . .
H30A H 0.7554 1.5690 0.4200 0.048 Uiso 1 1 calc GR . . . .
H30B H 0.8185 1.6510 0.4590 0.048 Uiso 1 1 calc GR . . . .
H30C H 0.7499 1.5709 0.4870 0.048 Uiso 1 1 calc GR . . . .
Cu1 Cu 0.64686(2) 0.68897(4) 0.63197(2) 0.01275(8) Uani 1 1 d . . . . .
C31 C 0.83995(14) 0.9233(3) 0.36857(11) 0.0227(5) Uani 1 1 d . . . . .
H31A H 0.8141 0.8231 0.3534 0.027 Uiso 1 1 calc R . . . .
H31B H 0.8764 0.8854 0.3975 0.027 Uiso 1 1 calc R . . . .
C32 C 0.87581(15) 1.0132(4) 0.32225(12) 0.0276(6) Uani 1 1 d . . . . .
H32A H 0.8395 1.0482 0.2934 0.041 Uiso 1 1 calc GR . . . .
H32B H 0.9104 0.9376 0.3055 0.041 Uiso 1 1 calc GR . . . .
H32C H 0.9010 1.1127 0.3376 0.041 Uiso 1 1 calc GR . . . .
N1 N 0.54777(10) 0.6460(2) 0.59772(8) 0.0145(4) Uani 1 1 d . . . . .
N2 N 0.65706(10) 0.8155(2) 0.55692(8) 0.0119(4) Uani 1 1 d . . . . .
N3 N 0.61995(10) 0.8935(2) 0.68988(8) 0.0144(4) Uani 1 1 d . . . . .
N4 N 0.74545(10) 0.7473(2) 0.66596(8) 0.0134(4) Uani 1 1 d . . . . .
O1 O 0.76482(9) 1.2643(2) 0.46014(8) 0.0213(4) Uani 1 1 d . . . . .
O2 O 0.85453(9) 1.0263(2) 0.49115(8) 0.0216(4) Uani 1 1 d . . . . .
O3 O 0.78950(9) 1.0390(2) 0.39355(8) 0.0240(4) Uani 1 1 d . . . . .
O4 O 0.98382(9) 0.7066(2) 0.61227(8) 0.0248(4) Uani 1 1 d . . . . .
O5 O 1.00835(10) 0.6028(3) 0.71123(8) 0.0276(4) Uani 1 1 d . . . . .
O13 O 0.63050(9) 0.5018(2) 0.68653(8) 0.0232(4) Uani 1 1 d . . . . .
H13A H 0.6510 0.4132 0.6714 0.035 Uiso 1 1 d GR . . . .
H13B H 0.6592 0.5388 0.7145 0.035 Uiso 1 1 d GR . . . .
P1 P 0.78899(3) 1.07459(8) 0.45875(3) 0.01548(13) Uani 1 1 d . . . . .
P2 P 0.95491(3) 0.60939(8) 0.66389(3) 0.01981(14) Uani 1 1 d . U . . .
N5 N 0.33968(12) 0.1426(3) 0.68562(9) 0.0236(5) Uani 1 1 d . . . . .
O10 O 0.32294(13) 0.2656(3) 0.65579(9) 0.0384(5) Uani 1 1 d . . . . .
O11 O 0.39722(11) 0.0638(3) 0.68142(9) 0.0395(6) Uani 1 1 d . . . . .
O12 O 0.29595(10) 0.0896(3) 0.72034(8) 0.0270(4) Uani 1 1 d . . . . .
N6 N 0.72024(12) 0.3065(3) 0.59887(9) 0.0252(5) Uani 1 1 d . . . . .
O7 O 0.70060(11) 0.4477(2) 0.57803(8) 0.0278(4) Uani 1 1 d . . . . .
O8 O 0.67976(12) 0.2320(3) 0.63073(9) 0.0328(5) Uani 1 1 d . . . . .
O9 O 0.77808(12) 0.2426(3) 0.58736(11) 0.0452(6) Uani 1 1 d . . . . .

loop_
_atom_site_aniso_label
_atom_site_aniso_U_11
_atom_site_aniso_U_22
_atom_site_aniso_U_33
_atom_site_aniso_U_23
_atom_site_aniso_U_13
_atom_site_aniso_U_12
C1 0.0163(11) 0.0200(12) 0.0195(12) 0.0011(10) 0.0034(9) -0.0019(9)
C2 0.0127(11) 0.0207(12) 0.0289(14) -0.0034(10) 0.0054(10) -0.0043(9)
C3 0.0102(11) 0.0183(12) 0.0267(13) -0.0056(10) 0.0003(9) -0.0003(9)
C4 0.0101(10) 0.0118(10) 0.0223(12) -0.0045(9) -0.0007(9) 0.0010(8)
C5 0.0126(11) 0.0189(12) 0.0203(12) -0.0044(9) -0.0054(9) 0.0015(9)
C6 0.0175(12) 0.0190(11) 0.0149(11) -0.0008(9) -0.0050(9) 0.0029(9)
C7 0.0130(10) 0.0114(10) 0.0153(11) -0.0017(9) -0.0019(8) 0.0019(8)
C8 0.0151(11) 0.0141(11) 0.0148(11) 0.0002(9) -0.0005(9) 0.0020(9)
C9 0.0127(10) 0.0098(10) 0.0165(11) -0.0019(8) 0.0019(8) -0.0003(8)
C10 0.0107(10) 0.0122(10) 0.0156(11) -0.0019(8) -0.0017(8) 0.0004(8)
C11 0.0104(10) 0.0090(10) 0.0140(10) -0.0030(8) -0.0017(8) 0.0019(8)
C12 0.0106(10) 0.0092(10) 0.0163(11) -0.0038(8) -0.0002(8) 0.0020(8)
C13 0.0143(11) 0.0204(12) 0.0167(11) 0.0046(9) -0.0020(9) -0.0009(9)
C14 0.0178(12) 0.0204(12) 0.0217(12) 0.0020(10) 0.0033(9) 0.0044(10)
C15 0.0244(13) 0.0169(12) 0.0176(12) -0.0008(9) 0.0041(10) -0.0009(10)
C16 0.0200(12) 0.0164(11) 0.0148(11) 0.0013(9) 0.0014(9) -0.0028(9)
C17 0.0247(13) 0.0203(12) 0.0198(12) -0.0066(10) -0.0007(10) -0.0052(10)
C18 0.0195(12) 0.0234(13) 0.0226(13) -0.0060(10) -0.0036(10) -0.0062(10)
C19 0.0158(11) 0.0183(11) 0.0167(11) -0.0001(9) -0.0034(9) -0.0029(9)
C20 0.0140(11) 0.0199(12) 0.0211(12) -0.0009(10) -0.0060(9) -0.0022(9)
C21 0.0120(11) 0.0182(12) 0.0199(12) 0.0019(9) -0.0032(9) 0.0018(9)
C22 0.0149(11) 0.0147(11) 0.0174(11) 0.0000(9) -0.0010(9) -0.0021(9)
C23 0.0163(11) 0.0142(10) 0.0123(10) 0.0022(9) 0.0002(8) -0.0031(9)
C24 0.0157(11) 0.0139(11) 0.0125(10) 0.0033(9) -0.0008(8) -0.0031(9)
O6A 0.0285(9) 0.0200(7) 0.0291(10) 0.0027(7) -0.0046(7) 0.0012(6)
C25A 0.0285(9) 0.0200(7) 0.0291(10) 0.0027(7) -0.0046(7) 0.0012(6)
C26A 0.0285(9) 0.0200(7) 0.0291(10) 0.0027(7) -0.0046(7) 0.0012(6)
O6B 0.0285(9) 0.0200(7) 0.0291(10) 0.0027(7) -0.0046(7) 0.0012(6)
C25B 0.0285(9) 0.0200(7) 0.0291(10) 0.0027(7) -0.0046(7) 0.0012(6)
C26B 0.0285(9) 0.0200(7) 0.0291(10) 0.0027(7) -0.0046(7) 0.0012(6)
C27 0.0187(13) 0.0396(16) 0.0260(14) -0.0005(12) -0.0033(11) 0.0064(12)
C29 0.0200(13) 0.0186(13) 0.0521(19) 0.0030(12) 0.0028(12) -0.0082(11)
C30 0.0295(15) 0.0187(13) 0.0471(18) 0.0082(12) -0.0012(13) -0.0034(11)
Cu1 0.00915(13) 0.01443(14) 0.01450(14) 0.00134(11) -0.00125(10) -0.00230(10)
C31 0.0204(13) 0.0216(13) 0.0264(13) -0.0002(10) 0.0034(10) 0.0043(10)
C32 0.0247(13) 0.0324(15) 0.0261(14) 0.0017(12) 0.0058(11) 0.0042(12)
N1 0.0118(9) 0.0139(9) 0.0178(10) -0.0010(8) 0.0012(7) -0.0007(7)
N2 0.0108(9) 0.0110(9) 0.0137(9) -0.0008(7) -0.0026(7) 0.0000(7)
N3 0.0155(9) 0.0146(9) 0.0131(9) 0.0019(8) -0.0007(7) -0.0014(8)
N4 0.0128(9) 0.0133(9) 0.0140(9) 0.0006(7) -0.0006(7) -0.0025(7)
O1 0.0141(8) 0.0148(8) 0.0350(10) 0.0017(7) 0.0000(7) -0.0023(7)
O2 0.0139(8) 0.0249(9) 0.0259(9) 0.0044(8) -0.0009(7) -0.0003(7)
O3 0.0184(9) 0.0328(10) 0.0212(9) 0.0033(8) 0.0041(7) 0.0054(8)
O4 0.0136(8) 0.0310(10) 0.0294(10) -0.0002(8) -0.0036(7) 0.0013(7)
O5 0.0182(9) 0.0321(11) 0.0315(11) -0.0010(9) -0.0095(8) 0.0053(8)
O13 0.0224(9) 0.0259(10) 0.0209(9) 0.0025(8) -0.0033(7) -0.0040(8)
P1 0.0115(3) 0.0154(3) 0.0197(3) 0.0029(2) 0.0014(2) -0.0010(2)
P2 0.0126(3) 0.0190(3) 0.0271(3) -0.0021(3) -0.0069(2) 0.0032(2)
N5 0.0259(12) 0.0268(12) 0.0177(11) -0.0026(9) -0.0034(9) -0.0010(9)
O10 0.0541(14) 0.0249(11) 0.0359(12) 0.0059(9) -0.0022(10) -0.0044(10)
O11 0.0211(10) 0.0723(17) 0.0252(11) 0.0066(11) 0.0017(8) 0.0116(10)
O12 0.0222(9) 0.0390(11) 0.0200(9) 0.0008(8) 0.0010(7) -0.0005(8)
N6 0.0242(11) 0.0276(12) 0.0230(11) -0.0032(10) -0.0064(9) -0.0017(10)
O7 0.0340(11) 0.0203(9) 0.0284(10) 0.0048(8) -0.0057(8) -0.0023(8)
O8 0.0418(12) 0.0251(10) 0.0316(11) 0.0068(9) 0.0019(9) -0.0042(9)
O9 0.0312(12) 0.0535(15) 0.0508(14) -0.0068(12) 0.0010(10) 0.0140(11)

loop_
_atom_type_symbol
_atom_type_description
_atom_type_scat_dispersion_real
_atom_type_scat_dispersion_imag
_atom_type_scat_source
C C 0.0033 0.0016 'International Tables Vol C Tables 4.2.6.8 and 6.1.1.4'
H H 0.0000 0.0000 'International Tables Vol C Tables 4.2.6.8 and 6.1.1.4'
Cu Cu 0.3201 1.2651 'International Tables Vol C Tables 4.2.6.8 and 6.1.1.4'
N N 0.0061 0.0033 'International Tables Vol C Tables 4.2.6.8 and 6.1.1.4'
O O 0.0106 0.0060 'International Tables Vol C Tables 4.2.6.8 and 6.1.1.4'
P P 0.1023 0.0942 'International Tables Vol C Tables 4.2.6.8 and 6.1.1.4'

loop_
_geom_angle_atom_site_label_1
_geom_angle_atom_site_label_2
_geom_angle_atom_site_label_3
_geom_angle
C2 C1 H1 118.9
N1 C1 H1 118.9
N1 C1 C2 122.3(2)
C1 C2 H2 120.3
C3 C2 C1 119.5(2)
C3 C2 H2 120.3
C2 C3 H3 120.2
C2 C3 C4 119.6(2)
C4 C3 H3 120.2
C3 C4 C5 123.8(2)
C12 C4 C3 117.1(2)
C12 C4 C5 119.1(2)
C4 C5 H5 119.7
C6 C5 C4 120.7(2)
C6 C5 H5 119.7
C5 C6 H6 119.2
C5 C6 C7 121.5(2)
C7 C6 H6 119.2
C8 C7 C6 123.6(2)
C11 C7 C6 118.8(2)
C11 C7 C8 117.6(2)
C7 C8 H8 120.3
C9 C8 C7 119.4(2)
C9 C8 H8 120.3
C8 C9 C10 119.1(2)
C8 C9 P1 121.42(18)
C10 C9 P1 119.46(17)
C9 C10 H10 118.7
N2 C10 C9 122.5(2)
N2 C10 H10 118.7
C7 C11 C12 119.8(2)
N2 C11 C7 123.3(2)
N2 C11 C12 116.8(2)
C4 C12 C11 120.0(2)
N1 C12 C4 123.1(2)
N1 C12 C11 116.90(19)
C14 C13 H13 118.3
N3 C13 H13 118.3
N3 C13 C14 123.4(2)
C13 C14 H14 120.5
C15 C14 C13 119.1(2)
C15 C14 H14 120.5
C14 C15 H15 120.3
C14 C15 C16 119.4(2)
C16 C15 H15 120.3
C15 C16 C17 123.1(2)
C24 C16 C15 117.2(2)
C24 C16 C17 119.6(2)
C16 C17 H17 119.7
C18 C17 C16 120.7(2)
C18 C17 H17 119.7
C17 C18 H18 119.5
C17 C18 C19 121.0(2)
C19 C18 H18 119.5
C20 C19 C18 123.0(2)
C20 C19 C23 117.4(2)
C23 C19 C18 119.6(2)
C19 C20 H20 120.0
C21 C20 C19 120.0(2)
C21 C20 H20 120.0
C20 C21 C22 118.6(2)
C20 C21 P2 120.21(18)
C22 C21 P2 121.12(18)
C21 C22 H22 118.7
N4 C22 C21 122.7(2)
N4 C22 H22 118.7
C19 C23 C24 119.2(2)
N4 C23 C19 122.6(2)
N4 C23 C24 118.3(2)
C16 C24 C23 119.9(2)
N3 C24 C16 123.4(2)
N3 C24 C23 116.8(2)
C25A O6A P2 122.5(2)
O6A C25A H25A 110.5
O6A C25A H25B 110.5
O6A C25A C26A 106.3(3)
H25A C25A H25B 108.7
C26A C25A H25A 110.5
C26A C25A H25B 110.5
C25A C26A H26A 109.5
C25A C26A H26B 109.5
C25A C26A H26C 109.5
H26A C26A H26B 109.5
H26A C26A H26C 109.5
H26B C26A H26C 109.5
H28A C28A H28B 109.5
H28A C28A H28C 109.5
H28B C28A H28C 109.5
C27 C28A H28A 109.5
C27 C28A H28B 109.5
C27 C28A H28C 109.5
C25B O6B P2 117.4(11)
O6B C25B H25C 111.9
O6B C25B H25D 111.9
O6B C25B C26B 99.2(12)
H25C C25B H25D 109.6
C26B C25B H25C 111.9
C26B C25B H25D 111.9
C25B C26B H26D 109.5
C25B C26B H26E 109.5
C25B C26B H26F 109.5
H26D C26B H26E 109.5
H26D C26B H26F 109.5
H26E C26B H26F 109.5
H28D C28B H28E 109.5
H28D C28B H28F 109.5
H28E C28B H28F 109.5
C27 C28B H28D 109.5
C27 C28B H28E 109.5
C27 C28B H28F 109.5
C28A C27 H27A 109.6
C28A C27 H27B 109.6
C28B C27 H27C 110.1
C28B C27 H27D 110.1
H27A C27 H27B 108.1
H27C C27 H27D 108.5
O4 C27 C28A 110.2(3)
O4 C27 C28B 107.8(3)
O4 C27 H27A 109.6
O4 C27 H27B 109.6
O4 C27 H27C 110.1
O4 C27 H27D 110.1
H29A C29 H29B 108.4
C30 C29 H29A 110.1
C30 C29 H29B 110.1
O1 C29 H29A 110.1
O1 C29 H29B 110.1
O1 C29 C30 107.9(2)
C29 C30 H30A 109.5
C29 C30 H30B 109.5
C29 C30 H30C 109.5
H30A C30 H30B 109.5
H30A C30 H30C 109.5
H30B C30 H30C 109.5
N1 Cu1 N2 81.58(8)
N1 Cu1 N3 98.38(8)
N1 Cu1 N4 176.53(8)
N1 Cu1 O7 92.54(7)
N2 Cu1 N3 102.41(7)
N2 Cu1 O7 82.84(7)
N3 Cu1 O7 168.44(7)
N4 Cu1 N2 96.54(8)
N4 Cu1 N3 79.13(8)
N4 Cu1 O7 90.11(7)
O13 Cu1 N1 88.33(8)
O13 Cu1 N2 160.52(8)
O13 Cu1 N3 95.49(7)
O13 Cu1 N4 94.30(7)
O13 Cu1 O7 81.00(7)
H31A C31 H31B 108.4
C32 C31 H31A 110.0
C32 C31 H31B 110.0
O3 C31 H31A 110.0
O3 C31 H31B 110.0
O3 C31 C32 108.6(2)
C31 C32 H32A 109.5
C31 C32 H32B 109.5
C31 C32 H32C 109.5
H32A C32 H32B 109.5
H32A C32 H32C 109.5
H32B C32 H32C 109.5
C1 N1 C12 118.5(2)
C1 N1 Cu1 128.17(17)
C12 N1 Cu1 113.34(15)
C10 N2 C11 118.00(19)
C10 N2 Cu1 130.69(15)
C11 N2 Cu1 111.29(15)
C13 N3 C24 117.5(2)
C13 N3 Cu1 132.15(16)
C24 N3 Cu1 110.34(15)
C22 N4 C23 118.7(2)
C22 N4 Cu1 125.74(16)
C23 N4 Cu1 115.46(15)
C29 O1 P1 118.67(16)
C31 O3 P1 123.19(16)
C27 O4 P2 121.35(17)
Cu1 O13 H13A 104.1
Cu1 O13 H13B 97.7
H13A O13 H13B 108.3
O1 P1 C9 101.05(10)
O1 P1 O3 102.00(10)
O2 P1 C9 112.63(11)
O2 P1 O1 118.19(11)
O2 P1 O3 115.22(10)
O3 P1 C9 106.02(10)
O6A P2 C21 105.85(13)
O6B P2 C21 96.8(5)
O4 P2 C21 106.69(11)
O4 P2 O6A 99.99(12)
O4 P2 O6B 118.6(5)
O5 P2 C21 112.69(12)
O5 P2 O6A 118.49(13)
O5 P2 O6B 109.4(5)
O5 P2 O4 111.84(11)
O10 N5 O11 122.9(2)
O10 N5 O12 119.1(2)
O11 N5 O12 118.0(2)
O8 N6 O7 119.0(2)
O9 N6 O7 120.9(3)
O9 N6 O8 120.1(2)
N6 O7 Cu1 125.54(16)

loop_
_geom_bond_atom_site_label_1
_geom_bond_atom_site_label_2
_geom_bond_distance
C1 H1 0.9500
C1 C2 1.413(3)
C1 N1 1.327(3)
C2 H2 0.9500
C2 C3 1.364(4)
C3 H3 0.9500
C3 C4 1.411(3)
C4 C5 1.433(3)
C4 C12 1.409(3)
C5 H5 0.9500
C5 C6 1.354(4)
C6 H6 0.9500
C6 C7 1.439(3)
C7 C8 1.402(3)
C7 C11 1.402(3)
C8 H8 0.9500
C8 C9 1.380(3)
C9 C10 1.413(3)
C9 P1 1.798(2)
C10 H10 0.9500
C10 N2 1.329(3)
C11 C12 1.435(3)
C11 N2 1.362(3)
C12 N1 1.354(3)
C13 H13 0.9500
C13 C14 1.401(4)
C13 N3 1.326(3)
C14 H14 0.9500
C14 C15 1.370(4)
C15 H15 0.9500
C15 C16 1.409(3)
C16 C17 1.435(3)
C16 C24 1.402(3)
C17 H17 0.9500
C17 C18 1.354(4)
C18 H18 0.9500
C18 C19 1.434(3)
C19 C20 1.408(3)
C19 C23 1.409(3)
C20 H20 0.9500
C20 C21 1.380(3)
C21 C22 1.409(3)
C21 P2 1.803(2)
C22 H22 0.9500
C22 N4 1.332(3)
C23 C24 1.440(3)
C23 N4 1.358(3)
C24 N3 1.361(3)
O6A C25A 1.462(4)
O6A P2 1.572(3)
C25A H25A 0.9900
C25A H25B 0.9900
C25A C26A 1.513(5)
C26A H26A 0.9800
C26A H26B 0.9800
C26A H26C 0.9800
C28A H28A 0.9800
C28A H28B 0.9800
C28A H28C 0.9800
C28A C27 1.505(8)
O6B C25B 1.468(15)
O6B P2 1.613(14)
C25B H25C 0.9900
C25B H25D 0.9900
C25B C26B 1.575(16)
C26B H26D 0.9800
C26B H26E 0.9800
C26B H26F 0.9800
C28B H28D 0.9800
C28B H28E 0.9800
C28B H28F 0.9800
C28B C27 1.470(7)
C27 H27A 0.9900
C27 H27B 0.9900
C27 H27C 0.9900
C27 H27D 0.9900
C27 O4 1.465(3)
C29 H29A 0.9900
C29 H29B 0.9900
C29 C30 1.486(4)
C29 O1 1.455(3)
C30 H30A 0.9800
C30 H30B 0.9800
C30 H30C 0.9800
Cu1 N1 2.0110(19)
Cu1 N2 2.0647(19)
Cu1 N3 2.203(2)
Cu1 N4 2.0248(19)
Cu1 O13 2.0057(18)
Cu1 O7 2.538(2)
C31 H31A 0.9900
C31 H31B 0.9900
C31 C32 1.497(4)
C31 O3 1.461(3)
C32 H32A 0.9800
C32 H32B 0.9800
C32 H32C 0.9800
O1 P1 1.5731(18)
O2 P1 1.4632(18)
O3 P1 1.5763(19)
O4 P2 1.567(2)
O5 P2 1.4675(18)
O13 H13A 0.8853
O13 H13B 0.8837
N5 O10 1.237(3)
N5 O11 1.250(3)
N5 O12 1.260(3)
N6 O7 1.272(3)
N6 O8 1.244(3)
N6 O9 1.234(3)

loop_
_geom_hbond_atom_site_label_D
_geom_hbond_atom_site_label_H
_geom_hbond_atom_site_label_A
_geom_hbond_distance_DH
_geom_hbond_distance_HA
_geom_hbond_distance_DA
_geom_hbond_angle_DHA
_geom_hbond_site_symmetry_A
O13 H13A O8 0.89 1.83 2.704(3) 169.7 .
O13 H13B O12 0.88 1.77 2.641(3) 167.7 2_656

loop_
_geom_torsion_atom_site_label_1
_geom_torsion_atom_site_label_2
_geom_torsion_atom_site_label_3
_geom_torsion_atom_site_label_4
_geom_torsion
C1 C2 C3 C4 -0.1(4)
C2 C1 N1 C12 -1.0(4)
C2 C1 N1 Cu1 177.23(18)
C2 C3 C4 C5 178.3(2)
C2 C3 C4 C12 -1.0(3)
C3 C4 C5 C6 -179.2(2)
C3 C4 C12 C11 -179.0(2)
C3 C4 C12 N1 1.3(3)
C4 C5 C6 C7 -1.6(4)
C4 C12 N1 C1 -0.3(3)
C4 C12 N1 Cu1 -178.74(17)
C5 C4 C12 C11 1.6(3)
C5 C4 C12 N1 -178.1(2)
C5 C6 C7 C8 -178.2(2)
C5 C6 C7 C11 1.3(3)
C6 C7 C8 C9 179.0(2)
C6 C7 C11 C12 0.5(3)
C6 C7 C11 N2 -179.0(2)
C7 C8 C9 C10 -0.3(3)
C7 C8 C9 P1 178.72(17)
C7 C11 C12 C4 -1.9(3)
C7 C11 C12 N1 177.9(2)
C7 C11 N2 C10 0.3(3)
C7 C11 N2 Cu1 -178.16(17)
C8 C7 C11 C12 -180.0(2)
C8 C7 C11 N2 0.6(3)
C8 C9 C10 N2 1.3(3)
C8 C9 P1 O1 72.3(2)
C8 C9 P1 O2 -160.59(18)
C8 C9 P1 O3 -33.7(2)
C9 C10 N2 C11 -1.3(3)
C9 C10 N2 Cu1 176.83(16)
C10 C9 P1 O1 -108.63(19)
C10 C9 P1 O2 18.4(2)
C10 C9 P1 O3 145.32(18)
C11 C7 C8 C9 -0.6(3)
C11 C12 N1 C1 180.0(2)
C11 C12 N1 Cu1 1.5(2)
C12 C4 C5 C6 0.1(3)
C12 C11 N2 C10 -179.11(19)
C12 C11 N2 Cu1 2.4(2)
C13 C14 C15 C16 0.1(4)
C14 C13 N3 C24 1.4(3)
C14 C13 N3 Cu1 -176.09(17)
C14 C15 C16 C17 -179.1(2)
C14 C15 C16 C24 1.6(3)
C15 C16 C17 C18 -179.2(2)
C15 C16 C24 C23 177.9(2)
C15 C16 C24 N3 -2.0(3)
C16 C17 C18 C19 0.7(4)
C16 C24 N3 C13 0.5(3)
C16 C24 N3 Cu1 178.54(18)
C17 C16 C24 C23 -1.3(3)
C17 C16 C24 N3 178.7(2)
C17 C18 C19 C20 180.0(3)
C17 C18 C19 C23 0.1(4)
C18 C19 C20 C21 -179.2(2)
C18 C19 C23 C24 -1.4(3)
C18 C19 C23 N4 178.7(2)
C19 C20 C21 C22 0.1(4)
C19 C20 C21 P2 177.84(19)
C19 C23 C24 C16 2.0(3)
C19 C23 C24 N3 -178.0(2)
C19 C23 N4 C22 1.0(3)
C19 C23 N4 Cu1 178.53(18)
C20 C19 C23 C24 178.7(2)
C20 C19 C23 N4 -1.2(3)
C20 C21 C22 N4 -0.3(4)
C20 C21 P2 O6A 162.4(2)
C20 C21 P2 O6B 145.7(5)
C20 C21 P2 O4 -91.7(2)
C20 C21 P2 O5 31.4(2)
C21 C22 N4 C23 -0.2(3)
C21 C22 N4 Cu1 -177.45(17)
C22 C21 P2 O6A -19.8(2)
C22 C21 P2 O6B -36.5(5)
C22 C21 P2 O4 86.0(2)
C22 C21 P2 O5 -150.8(2)
C23 C19 C20 C21 0.7(4)
C23 C24 N3 C13 -179.4(2)
C23 C24 N3 Cu1 -1.4(2)
C24 C16 C17 C18 0.0(4)
C24 C23 N4 C22 -178.9(2)
C24 C23 N4 Cu1 -1.4(3)
C25A O6A P2 C21 -90.1(3)
C25A O6A P2 O6B -27.3(16)
C25A O6A P2 O4 159.2(2)
C25A O6A P2 O5 37.5(3)
C28A C27 O4 P2 -145.6(4)
C25B O6B P2 C21 -164.1(11)
C25B O6B P2 O6A 75.4(18)
C25B O6B P2 O4 82.7(12)
C25B O6B P2 O5 -47.1(12)
C28B C27 O4 P2 -162.5(4)
C27 O4 P2 C21 -56.8(2)
C27 O4 P2 O6A 53.2(2)
C27 O4 P2 O6B 50.9(6)
C27 O4 P2 O5 179.55(19)
C29 O1 P1 C9 161.7(2)
C29 O1 P1 O2 38.4(2)
C29 O1 P1 O3 -89.1(2)
C30 C29 O1 P1 175.0(2)
C31 O3 P1 C9 -107.6(2)
C31 O3 P1 O1 147.07(19)
C31 O3 P1 O2 17.7(2)
C32 C31 O3 P1 -127.9(2)
N1 C1 C2 C3 1.2(4)
N2 C11 C12 C4 177.5(2)
N2 C11 C12 N1 -2.7(3)
N3 C13 C14 C15 -1.7(4)
N4 C23 C24 C16 -178.0(2)
N4 C23 C24 N3 1.9(3)
P1 C9 C10 N2 -177.74(17)
P2 C21 C22 N4 -178.07(18)
P2 O6A C25A C26A -146.8(2)
P2 O6B C25B C26B -155.2(12)
O8 N6 O7 Cu1 45.8(3)
O9 N6 O7 Cu1 -135.0(2)
